data_4112454
loop_
_publ_author_name
'Scott A. Hilderbrand'
'Mi Hee Lim'
'Stephen J. Lippard'

_publ_section_title
;
 Dirhodium Tetracarboxylate Scaffolds as Reversible Fluorescence-Based
 Nitric Oxide Sensors
;
_journal_name_full 'Journal of the American Chemical Society'
_journal_page_first 4972
_journal_page_last 4978
_journal_paper_doi 10.1021/ja038471j
_journal_volume 126
_journal_year 2004
_chemical_formula_sum 'C40 H44 Cl6 N6 O12 Rh2 S2'
_chemical_formula_weight 1283.45
_chemical_name_systematic
; 
 ? 
;
_space_group_IT_number 2
_symmetry_cell_setting triclinic
_symmetry_space_group_name_Hall '-P 1'
_symmetry_space_group_name_H-M 'P -1'
_atom_sites_solution_hydrogens geom
_atom_sites_solution_primary direct
_atom_sites_solution_secondary difmap
_audit_creation_method SHELXL-97
_cell_angle_alpha 94.218(5)
_cell_angle_beta 96.824(4)
_cell_angle_gamma 96.319(5)
_cell_formula_units_Z 1
_cell_length_a 8.577(2)
_cell_length_b 9.026(2)
_cell_length_c 16.026(4)
_cell_measurement_reflns_used 782
_cell_measurement_temperature 173(2)
_cell_measurement_theta_max 21.02
_cell_measurement_theta_min 2.87
_cell_volume 1219.7(5)
_computing_cell_refinement 'Bruker SMART'
_computing_data_collection 'Bruker SMART'
_computing_data_reduction 'Bruker SAINT'
_computing_molecular_graphics 'Bruker SHELXTL'
_computing_publication_material 'Bruker SHELXTL'
_computing_structure_refinement 'SHELXL-97 (Sheldrick, 1997)'
_computing_structure_solution 'SHELXS-97 (Sheldrick, 1990)'
_diffrn_ambient_temperature 173(2)
_diffrn_measured_fraction_theta_full 0.916
_diffrn_measured_fraction_theta_max 0.916
_diffrn_measurement_device_type 'CCD area detector'
_diffrn_measurement_method 'phi and omega scans'
_diffrn_radiation_monochromator graphite
_diffrn_radiation_source 'fine-focus sealed tube'
_diffrn_radiation_type MoK\a
_diffrn_radiation_wavelength 0.71073
_diffrn_reflns_av_R_equivalents 0.0405
_diffrn_reflns_av_sigmaI/netI 0.0756
_diffrn_reflns_limit_h_max 11
_diffrn_reflns_limit_h_min -11
_diffrn_reflns_limit_k_max 12
_diffrn_reflns_limit_k_min -11
_diffrn_reflns_limit_l_max 20
_diffrn_reflns_limit_l_min -20
_diffrn_reflns_number 10965
_diffrn_reflns_theta_full 28.28
_diffrn_reflns_theta_max 28.28
_diffrn_reflns_theta_min 1.28
_exptl_absorpt_coefficient_mu 1.157
_exptl_absorpt_correction_T_max 1.000000
_exptl_absorpt_correction_T_min 0.868463
_exptl_absorpt_correction_type SADABS
_exptl_crystal_colour Red-brown
_exptl_crystal_density_diffrn 1.747
_exptl_crystal_density_meas 0
_exptl_crystal_description Plate
_exptl_crystal_F_000 646
_exptl_crystal_size_max 0.25
_exptl_crystal_size_mid 0.18
_exptl_crystal_size_min 0.05
_refine_diff_density_max 0.727
_refine_diff_density_min -0.816
_refine_diff_density_rms 0.145
_refine_ls_extinction_method none
_refine_ls_goodness_of_fit_ref 1.000
_refine_ls_hydrogen_treatment mixed
_refine_ls_matrix_type full
_refine_ls_number_parameters 311
_refine_ls_number_reflns 5553
_refine_ls_number_restraints 0
_refine_ls_restrained_S_all 1.000
_refine_ls_R_factor_all 0.0671
_refine_ls_R_factor_gt 0.0456
_refine_ls_shift/su_max 0.736
_refine_ls_shift/su_mean 0.010
_refine_ls_structure_factor_coef Fsqd
_refine_ls_weighting_details 'calc w=1/[\s^2^(Fo^2^)+(0.0607P)^2^+0.0000P] where P=(Fo^2^+2Fc^2^)/3'
_refine_ls_weighting_scheme calc
_refine_ls_wR_factor_gt 0.1045
_refine_ls_wR_factor_ref 0.1215
_reflns_number_gt 4199
_reflns_number_total 5553
_reflns_threshold_expression >2sigma(I)
_cod_data_source_file ja038471jsi20040128_120148.cif
_cod_data_source_block Complex6
_cod_original_cell_volume 1219.8(5)
_cod_database_code 4112454

loop_
_symmetry_equiv_pos_as_xyz
'x, y, z'
'-x, -y, -z'

loop_
_atom_site_label
_atom_site_type_symbol
_atom_site_fract_x
_atom_site_fract_y
_atom_site_fract_z
_atom_site_U_iso_or_equiv
_atom_site_adp_type
_atom_site_occupancy
_atom_site_symmetry_multiplicity
_atom_site_calc_flag
_atom_site_refinement_flags
Rh1 Rh 0.55211(4) 0.95256(3) 0.563871(18) 0.02140(11) Uani 1 1 d .
S1 S 0.66105(13) 0.77264(12) 0.91433(6) 0.0267(2) Uani 1 1 d .
O1 O 0.7479(3) 0.9174(3) 0.50782(17) 0.0271(6) Uani 1 1 d .
O2 O 0.3506(3) 0.9917(3) 0.61235(16) 0.0248(6) Uani 1 1 d .
O3 O 0.4543(3) 0.7446(3) 0.51205(17) 0.0262(6) Uani 1 1 d .
O4 O 0.6444(3) 1.1655(3) 0.60795(17) 0.0300(7) Uani 1 1 d .
N2 N 0.6765(4) 0.7866(4) 0.8105(2) 0.0224(7) Uani 1 1 d .
O6 O 0.7836(3) 0.6870(3) 0.94126(18) 0.0350(7) Uani 1 1 d .
C3 C 0.5920(5) 0.8666(5) 0.7566(3) 0.0261(9) Uani 1 1 d .
H3 H 0.5068 0.9188 0.7702 0.031 Uiso 1 1 calc R
N1 N 0.6449(4) 0.8613(4) 0.6835(2) 0.0247(8) Uani 1 1 d .
O5 O 0.6640(4) 0.9223(3) 0.94976(19) 0.0370(8) Uani 1 1 d .
C5 C 0.7917(5) 0.7312(5) 0.7684(3) 0.0284(9) Uani 1 1 d .
H5 H 0.8705 0.6725 0.7895 0.034 Uiso 1 1 calc R
C10 C 0.2721(5) 0.4605(4) 0.8876(2) 0.0236(8) Uani 1 1 d .
C4 C 0.7680(5) 0.7787(4) 0.6904(3) 0.0263(9) Uani 1 1 d .
H4 H 0.8293 0.7571 0.6463 0.032 Uiso 1 1 calc R
C2 C 0.7549(5) 0.9495(4) 0.4324(3) 0.0245(9) Uani 1 1 d .
N3 N 0.0631(4) 0.2505(4) 0.8577(2) 0.0321(8) Uani 1 1 d .
C1 C 0.3807(5) 0.7291(5) 0.4381(3) 0.0265(9) Uani 1 1 d .
C6 C 0.4710(5) 0.6775(4) 0.9155(2) 0.0264(9) Uani 1 1 d .
C15 C 0.2232(5) 0.3083(5) 0.8554(3) 0.0267(9) Uani 1 1 d .
C7 C 0.3663(5) 0.7597(5) 0.9507(3) 0.0327(10) Uani 1 1 d .
H7 H 0.3967 0.8619 0.9704 0.039 Uiso 1 1 calc R
C11 C 0.4308(5) 0.5241(5) 0.8835(3) 0.0256(9) Uani 1 1 d .
C9 C 0.1695(5) 0.5467(5) 0.9265(3) 0.0282(9) Uani 1 1 d .
H9 H 0.0657 0.5023 0.9314 0.034 Uiso 1 1 calc R
C12 C 0.5369(5) 0.4338(5) 0.8493(3) 0.0341(10) Uani 1 1 d .
H12 H 0.6425 0.4747 0.8455 0.041 Uiso 1 1 calc R
C14 C 0.3310(5) 0.2243(5) 0.8248(3) 0.0349(10) Uani 1 1 d .
H14 H 0.2999 0.1221 0.8055 0.042 Uiso 1 1 calc R
C8 C 0.2137(5) 0.6912(5) 0.9573(3) 0.0334(10) Uani 1 1 d .
H8 H 0.1413 0.7460 0.9833 0.040 Uiso 1 1 calc R
C16 C 0.0319(6) 0.0891(5) 0.8612(3) 0.0442(12) Uani 1 1 d .
H16A H 0.0357 0.0383 0.8054 0.066 Uiso 1 1 calc R
H16B H -0.0731 0.0643 0.8784 0.066 Uiso 1 1 calc R
H16C H 0.1121 0.0561 0.9023 0.066 Uiso 1 1 calc R
C13 C 0.4864(5) 0.2874(5) 0.8218(3) 0.0387(11) Uani 1 1 d .
H13 H 0.5588 0.2270 0.8001 0.046 Uiso 1 1 calc R
Cl3 Cl 0.18636(14) 0.73008(15) 0.73902(7) 0.0436(3) Uani 1 1 d .
Cl1 Cl 0.07477(14) 0.67240(16) 0.56060(8) 0.0477(3) Uani 1 1 d .
Cl2 Cl 0.2705(3) 0.47335(18) 0.64501(13) 0.0876(6) Uani 1 1 d .
C17 C 0.2304(5) 0.6580(5) 0.6398(3) 0.0339(10) Uani 1 1 d .
H17 H 0.3273 0.7190 0.6263 0.041 Uiso 1 1 calc R
C18 C 0.8978(5) 0.9164(5) 0.3930(3) 0.0323(10) Uani 1 1 d .
H18A H 0.9770 1.0049 0.4021 0.048 Uiso 1 1 calc R
H18B H 0.8682 0.8902 0.3323 0.048 Uiso 1 1 calc R
H18C H 0.9420 0.8325 0.4188 0.048 Uiso 1 1 calc R
C19 C 0.3209(6) 0.5739(5) 0.4008(3) 0.0372(11) Uani 1 1 d .
H19A H 0.2050 0.5612 0.3930 0.056 Uiso 1 1 calc R
H19B H 0.3593 0.5018 0.4388 0.056 Uiso 1 1 calc R
H19C H 0.3593 0.5567 0.3461 0.056 Uiso 1 1 calc R
C20 C -0.0531(5) 0.3059(6) 0.7984(3) 0.0436(12) Uani 1 1 d .
H20A H -0.0179 0.4101 0.7899 0.065 Uiso 1 1 calc R
H20B H -0.1549 0.3003 0.8208 0.065 Uiso 1 1 calc R
H20C H -0.0652 0.2447 0.7444 0.065 Uiso 1 1 calc R

loop_
_atom_site_aniso_label
_atom_site_aniso_U_11
_atom_site_aniso_U_22
_atom_site_aniso_U_33
_atom_site_aniso_U_23
_atom_site_aniso_U_13
_atom_site_aniso_U_12
Rh1 0.02063(17) 0.02567(18) 0.01686(17) 0.00537(12) 0.00038(12) -0.00195(12)
S1 0.0311(6) 0.0291(6) 0.0182(5) 0.0035(4) 0.0026(4) -0.0045(4)
O1 0.0222(15) 0.0375(17) 0.0215(15) 0.0079(12) 0.0012(11) 0.0011(12)
O2 0.0261(15) 0.0289(16) 0.0205(14) 0.0070(12) 0.0050(12) 0.0026(12)
O3 0.0280(15) 0.0261(15) 0.0236(15) 0.0056(12) 0.0033(12) -0.0033(12)
O4 0.0344(16) 0.0298(16) 0.0225(15) 0.0037(13) -0.0009(12) -0.0068(13)
N2 0.0251(17) 0.0233(17) 0.0197(17) 0.0063(14) 0.0038(14) 0.0025(14)
O6 0.0331(17) 0.0463(19) 0.0232(16) 0.0120(14) -0.0048(13) -0.0025(15)
C3 0.022(2) 0.030(2) 0.028(2) 0.0072(18) 0.0010(17) 0.0066(17)
N1 0.0246(18) 0.0282(19) 0.0207(18) 0.0064(15) 0.0017(14) -0.0016(15)
O5 0.050(2) 0.0285(17) 0.0297(17) -0.0067(13) 0.0102(14) -0.0092(14)
C5 0.032(2) 0.027(2) 0.029(2) 0.0055(18) 0.0085(18) 0.0117(18)
C10 0.025(2) 0.027(2) 0.020(2) 0.0083(16) 0.0040(16) 0.0031(17)
C4 0.029(2) 0.029(2) 0.022(2) 0.0039(17) 0.0071(17) 0.0033(18)
C2 0.025(2) 0.023(2) 0.023(2) -0.0009(17) 0.0023(17) -0.0050(17)
N3 0.0258(19) 0.035(2) 0.033(2) 0.0027(16) 0.0035(15) -0.0060(16)
C1 0.024(2) 0.029(2) 0.025(2) 0.0004(18) 0.0082(17) -0.0031(18)
C6 0.032(2) 0.028(2) 0.018(2) 0.0035(17) 0.0054(17) -0.0025(18)
C15 0.027(2) 0.029(2) 0.024(2) 0.0101(18) 0.0030(17) 0.0011(18)
C7 0.042(3) 0.029(2) 0.027(2) -0.0013(18) 0.0128(19) -0.003(2)
C11 0.029(2) 0.024(2) 0.024(2) 0.0077(17) 0.0036(17) -0.0010(17)
C9 0.029(2) 0.032(2) 0.025(2) 0.0074(18) 0.0103(18) -0.0004(18)
C12 0.027(2) 0.029(2) 0.047(3) 0.003(2) 0.009(2) 0.0022(19)
C14 0.031(2) 0.027(2) 0.046(3) 0.002(2) 0.002(2) 0.0044(19)
C8 0.037(3) 0.035(3) 0.031(2) -0.001(2) 0.017(2) 0.004(2)
C16 0.036(3) 0.040(3) 0.053(3) 0.004(2) 0.005(2) -0.011(2)
C13 0.031(2) 0.027(2) 0.061(3) -0.001(2) 0.011(2) 0.0099(19)
Cl3 0.0364(6) 0.0631(8) 0.0340(6) 0.0136(6) 0.0094(5) 0.0063(6)
Cl1 0.0323(6) 0.0652(9) 0.0410(7) -0.0098(6) 0.0023(5) -0.0018(6)
Cl2 0.1146(15) 0.0498(9) 0.1206(16) 0.0383(10) 0.0587(12) 0.0404(10)
C17 0.027(2) 0.036(3) 0.042(3) 0.014(2) 0.009(2) 0.0034(19)
C18 0.033(2) 0.035(3) 0.030(2) 0.0018(19) 0.0077(19) 0.004(2)
C19 0.044(3) 0.031(3) 0.034(3) -0.004(2) 0.005(2) -0.003(2)
C20 0.028(2) 0.055(3) 0.046(3) -0.001(2) -0.001(2) 0.010(2)

loop_
_atom_type_symbol
_atom_type_description
_atom_type_scat_dispersion_real
_atom_type_scat_dispersion_imag
_atom_type_scat_source
C C 0.0033 0.0016 'International Tables Vol C Tables 4.2.6.8 and 6.1.1.4'
H H 0.0000 0.0000 'International Tables Vol C Tables 4.2.6.8 and 6.1.1.4'
N N 0.0061 0.0033 'International Tables Vol C Tables 4.2.6.8 and 6.1.1.4'
O O 0.0106 0.0060 'International Tables Vol C Tables 4.2.6.8 and 6.1.1.4'
Rh Rh -1.1178 0.9187 'International Tables Vol C Tables 4.2.6.8 and 6.1.1.4'
S S 0.1246 0.1234 'International Tables Vol C Tables 4.2.6.8 and 6.1.1.4'
Cl Cl 0.1484 0.1585 'International Tables Vol C Tables 4.2.6.8 and 6.1.1.4'

loop_
_geom_angle_atom_site_label_1
_geom_angle_atom_site_label_2
_geom_angle_atom_site_label_3
_geom_angle
_geom_angle_site_symmetry_1
_geom_angle_site_symmetry_3
O2 Rh1 O4 88.09(11) . .
O2 Rh1 O1 176.22(10) . .
O4 Rh1 O1 92.14(12) . .
O2 Rh1 O3 92.04(11) . .
O4 Rh1 O3 176.08(10) . .
O1 Rh1 O3 87.47(11) . .
O2 Rh1 N1 90.60(11) . .
O4 Rh1 N1 92.15(11) . .
O1 Rh1 N1 93.16(11) . .
O3 Rh1 N1 91.77(11) . .
O2 Rh1 Rh1 88.57(8) . 2_676
O4 Rh1 Rh1 88.60(8) . 2_676
O1 Rh1 Rh1 87.67(8) . 2_676
O3 Rh1 Rh1 87.48(8) . 2_676
N1 Rh1 Rh1 178.86(8) . 2_676
O6 S1 O5 120.05(19) . .
O6 S1 N2 103.88(17) . .
O5 S1 N2 105.25(17) . .
O6 S1 C6 112.91(19) . .
O5 S1 C6 108.7(2) . .
N2 S1 C6 104.49(18) . .
C2 O1 Rh1 119.6(3) . .
C2 O2 Rh1 119.0(3) 2_676 .
C1 O3 Rh1 119.7(3) . .
C1 O4 Rh1 118.8(3) 2_676 .
C3 N2 C5 107.5(3) . .
C3 N2 S1 127.3(3) . .
C5 N2 S1 124.8(3) . .
N1 C3 N2 110.2(4) . .
C3 N1 C4 106.6(3) . .
C3 N1 Rh1 129.5(3) . .
C4 N1 Rh1 123.8(3) . .
C4 C5 N2 104.8(4) . .
C9 C10 C15 121.5(4) . .
C9 C10 C11 119.3(4) . .
C15 C10 C11 119.2(4) . .
C5 C4 N1 110.8(4) . .
O1 C2 O2 125.1(4) . 2_676
O1 C2 C18 117.7(4) . .
O2 C2 C18 117.3(4) 2_676 .
C15 N3 C20 116.0(4) . .
C15 N3 C16 116.1(4) . .
C20 N3 C16 111.9(4) . .
O3 C1 O4 125.4(4) . 2_676
O3 C1 C19 117.7(4) . .
O4 C1 C19 116.9(4) 2_676 .
C7 C6 C11 122.8(4) . .
C7 C6 S1 115.3(3) . .
C11 C6 S1 121.9(3) . .
C14 C15 N3 122.8(4) . .
C14 C15 C10 119.5(4) . .
N3 C15 C10 117.6(4) . .
C6 C7 C8 119.2(4) . .
C12 C11 C6 124.5(4) . .
C12 C11 C10 119.2(4) . .
C6 C11 C10 116.3(4) . .
C8 C9 C10 122.3(4) . .
C13 C12 C11 119.6(4) . .
C15 C14 C13 120.7(4) . .
C9 C8 C7 120.0(4) . .
C12 C13 C14 121.8(4) . .
Cl2 C17 Cl1 111.6(3) . .
Cl2 C17 Cl3 109.8(2) . .
Cl1 C17 Cl3 110.5(2) . .

loop_
_geom_bond_atom_site_label_1
_geom_bond_atom_site_label_2
_geom_bond_distance
_geom_bond_site_symmetry_2
Rh1 O2 2.032(3) .
Rh1 O4 2.038(3) .
Rh1 O1 2.040(3) .
Rh1 O3 2.043(3) .
Rh1 N1 2.237(3) .
Rh1 Rh1 2.3906(7) 2_676
S1 O6 1.417(3) .
S1 O5 1.423(3) .
S1 N2 1.698(3) .
S1 C6 1.760(4) .
O1 C2 1.270(5) .
O2 C2 1.274(5) 2_676
O3 C1 1.266(5) .
O4 C1 1.267(5) 2_676
N2 C3 1.360(5) .
N2 C5 1.379(5) .
C3 N1 1.304(5) .
N1 C4 1.357(5) .
C5 C4 1.351(6) .
C10 C9 1.407(6) .
C10 C15 1.431(6) .
C10 C11 1.429(5) .
C2 O2 1.274(5) 2_676
C2 C18 1.492(6) .
N3 C15 1.420(5) .
N3 C20 1.449(6) .
N3 C16 1.459(6) .
C1 O4 1.267(5) 2_676
C1 C19 1.493(6) .
C6 C7 1.372(6) .
C6 C11 1.431(6) .
C15 C14 1.370(6) .
C7 C8 1.404(6) .
C11 C12 1.418(6) .
C9 C8 1.356(6) .
C12 C13 1.367(6) .
C14 C13 1.398(6) .
Cl3 C17 1.772(5) .
Cl1 C17 1.752(5) .
Cl2 C17 1.744(5) .
